data_2236757
loop_
_publ_author_name
'Matos, Maria J.'
'Santana, Lourdes'
'Uriarte, Eugenio'

_publ_section_title
;
 3-Phenylcoumarin
;
_journal_coeditor_code ZJ2091
_journal_issue 9
_journal_name_full 'Acta Crystallographica Section E'
_journal_page_first o2645
_journal_paper_doi 10.1107/S1600536812034277
_journal_volume 68
_journal_year 2012
_chemical_formula_iupac 'C15 H10 O2'
_chemical_formula_moiety 'C15 H10 O2'
_chemical_formula_sum 'C15 H10 O2'
_chemical_formula_weight 222.23
_chemical_name_systematic
;
3-Phenylcoumarin
;
_space_group_IT_number 15
_symmetry_cell_setting monoclinic
_symmetry_space_group_name_Hall '-C 2yc'
_symmetry_space_group_name_H-M 'C 1 2/c 1'
_atom_sites_solution_hydrogens geom
_atom_sites_solution_primary direct
_atom_sites_solution_secondary difmap
_audit_conform_dict_name cif_core.dic
_audit_conform_dict_version 2.4
_audit_creation_method 'WinGX routine CIF_UPDATE'
_cell_angle_alpha 90
_cell_angle_beta 99.079(3)
_cell_angle_gamma 90
_cell_formula_units_Z 8
_cell_length_a 18.469(4)
_cell_length_b 5.9596(12)
_cell_length_c 19.274(4)
_cell_measurement_reflns_used 1813
_cell_measurement_temperature 100(2)
_cell_measurement_theta_max 26.22
_cell_measurement_theta_min 2.84
_cell_volume 2094.9(8)
_computing_cell_refinement 'SAINT (Bruker, 2002)'
_computing_data_collection 'SMART (Bruker, 2002)'
_computing_data_reduction 'SAINT (Bruker, 2002)'
_computing_molecular_graphics 'ORTEP-3 for Windows (Farrugia, 1997)'
_computing_publication_material 'WinGX (Farrugia, 1999)'
_computing_structure_refinement 'SHELXL97 (Sheldrick, 2008)'
_computing_structure_solution 'SIR97 (Altomare <i>et al.</i>, 1999)'
_diffrn_ambient_temperature 100(2)
_diffrn_measured_fraction_theta_full 0.999
_diffrn_measured_fraction_theta_max 0.999
_diffrn_measurement_device_type 'Bruker SMART CCD 1000'
_diffrn_measurement_method \w
_diffrn_radiation_monochromator graphite
_diffrn_radiation_source 'fine-focus sealed tube'
_diffrn_radiation_type MoK\a
_diffrn_radiation_wavelength 0.7107
_diffrn_reflns_av_R_equivalents 0.0422
_diffrn_reflns_limit_h_max 21
_diffrn_reflns_limit_h_min -22
_diffrn_reflns_limit_k_max 7
_diffrn_reflns_limit_k_min 0
_diffrn_reflns_limit_l_max 23
_diffrn_reflns_limit_l_min 0
_diffrn_reflns_number 9021
_diffrn_reflns_theta_full 25.35
_diffrn_reflns_theta_max 25.35
_diffrn_reflns_theta_min 2.14
_exptl_absorpt_coefficient_mu 0.093
_exptl_absorpt_correction_T_max 1
_exptl_absorpt_correction_T_min 0.8763
_exptl_absorpt_correction_type multi-scan
_exptl_absorpt_process_details '(SADABS; Bruker, 2002)'
_exptl_crystal_colour colourless
_exptl_crystal_density_diffrn 1.409
_exptl_crystal_density_method 'not measured'
_exptl_crystal_description prism
_exptl_crystal_F_000 928
_exptl_crystal_size_max 0.27
_exptl_crystal_size_mid 0.22
_exptl_crystal_size_min 0.09
_refine_diff_density_max 0.207
_refine_diff_density_min -0.256
_refine_ls_extinction_method none
_refine_ls_goodness_of_fit_ref 1.032
_refine_ls_hydrogen_treatment constr
_refine_ls_matrix_type full
_refine_ls_number_parameters 154
_refine_ls_number_reflns 1924
_refine_ls_number_restraints 0
_refine_ls_restrained_S_all 1.032
_refine_ls_R_factor_all 0.057
_refine_ls_R_factor_gt 0.0402
_refine_ls_shift/su_max 0.001
_refine_ls_shift/su_mean 0
_refine_ls_structure_factor_coef Fsqd
_refine_ls_weighting_details 'calc w=1/[\s^2^(Fo^2^)+(0.0528P)^2^+1.3579P] where P=(Fo^2^+2Fc^2^)/3'
_refine_ls_weighting_scheme calc
_refine_ls_wR_factor_gt 0.0953
_refine_ls_wR_factor_ref 0.1042
_reflns_number_gt 1492
_reflns_number_total 1924
_reflns_threshold_expression I>2\s(I)
_cod_data_source_file zj2091.cif
_cod_data_source_block I
_cod_original_cell_volume 2094.9(7)
_cod_original_sg_symbol_H-M 'C 2/c'
_cod_database_code 2236757
_cod_database_fobs_code 2236757

loop_
_symmetry_equiv_pos_as_xyz
'x, y, z'
'-x, y, -z+1/2'
'x+1/2, y+1/2, z'
'-x+1/2, y+1/2, -z+1/2'
'-x, -y, -z'
'x, -y, z-1/2'
'-x+1/2, -y+1/2, -z'
'x+1/2, -y+1/2, z-1/2'

loop_
_atom_site_type_symbol
_atom_site_label
_atom_site_fract_x
_atom_site_fract_y
_atom_site_fract_z
_atom_site_U_iso_or_equiv
_atom_site_adp_type
_atom_site_calc_flag
_atom_site_refinement_flags
_atom_site_occupancy
_atom_site_symmetry_multiplicity
C C1 0.21370(8) 0.2410(3) 0.36971(8) 0.0168(4) Uani d . 1 1
H H1 0.219 0.3712 0.3985 0.02 Uiso calc R 1 1
C C2 0.15672(9) 0.2280(3) 0.31395(8) 0.0184(4) Uani d . 1 1
H H2 0.1223 0.3472 0.3054 0.022 Uiso calc R 1 1
C C3 0.14979(9) 0.0409(3) 0.27041(8) 0.0192(4) Uani d . 1 1
H H3 0.1115 0.0337 0.2313 0.023 Uiso calc R 1 1
C C4 0.19876(9) -0.1348(3) 0.28427(8) 0.0188(4) Uani d . 1 1
H H4 0.1939 -0.263 0.2546 0.023 Uiso calc R 1 1
C C5 0.25492(9) -0.1254(3) 0.34124(8) 0.0166(4) Uani d . 1 1
H H5 0.2876 -0.2485 0.3511 0.02 Uiso calc R 1 1
C C6 0.26348(8) 0.0646(3) 0.38409(8) 0.0145(4) Uani d . 1 1
C C7 0.32522(8) 0.0774(3) 0.44333(8) 0.0146(3) Uani d . 1 1
C C8 0.34288(8) -0.0903(3) 0.49004(8) 0.0145(3) Uani d . 1 1
H H8 0.3139 -0.2228 0.4858 0.017 Uiso calc R 1 1
C C9 0.40398(8) -0.0744(3) 0.54588(8) 0.0145(4) Uani d . 1 1
C C10 0.42315(8) -0.2408(3) 0.59681(8) 0.0168(4) Uani d . 1 1
H H10 0.3949 -0.3744 0.5955 0.02 Uiso calc R 1 1
C C11 0.48286(9) -0.2116(3) 0.64877(8) 0.0201(4) Uani d . 1 1
H H11 0.4954 -0.3246 0.6834 0.024 Uiso calc R 1 1
C C12 0.52497(9) -0.0168(3) 0.65072(8) 0.0206(4) Uani d . 1 1
H H12 0.5664 0.001 0.6863 0.025 Uiso calc R 1 1
C C13 0.50708(9) 0.1506(3) 0.60137(8) 0.0190(4) Uani d . 1 1
H H13 0.5357 0.2835 0.6026 0.023 Uiso calc R 1 1
C C14 0.44646(8) 0.1196(3) 0.55016(8) 0.0152(4) Uani d . 1 1
C C15 0.37106(8) 0.2799(3) 0.44882(8) 0.0161(4) Uani d . 1 1
O O1 0.42953(6) 0.29055(18) 0.50224(5) 0.0177(3) Uani d . 1 1
O O2 0.36238(6) 0.43926(18) 0.40948(6) 0.0220(3) Uani d . 1 1

loop_
_atom_site_aniso_label
_atom_site_aniso_U_11
_atom_site_aniso_U_22
_atom_site_aniso_U_33
_atom_site_aniso_U_12
_atom_site_aniso_U_13
_atom_site_aniso_U_23
C1 0.0191(8) 0.0165(8) 0.0160(8) 0.0006(7) 0.0062(7) -0.0010(7)
C2 0.0167(8) 0.0186(9) 0.0206(8) 0.0025(7) 0.0050(7) 0.0052(7)
C3 0.0166(8) 0.0250(9) 0.0156(8) -0.0040(7) 0.0013(6) 0.0034(7)
C4 0.0215(9) 0.0188(9) 0.0167(8) -0.0050(7) 0.0051(7) -0.0029(7)
C5 0.0188(8) 0.0134(8) 0.0182(8) 0.0012(7) 0.0050(7) 0.0020(6)
C6 0.0144(8) 0.0156(8) 0.0144(8) -0.0023(6) 0.0054(6) 0.0004(6)
C7 0.0149(8) 0.0147(8) 0.0152(8) 0.0012(6) 0.0055(6) -0.0020(6)
C8 0.0154(8) 0.0132(8) 0.0160(8) 0.0001(6) 0.0058(6) -0.0028(6)
C9 0.0138(8) 0.0167(8) 0.0140(8) 0.0030(6) 0.0056(6) -0.0019(6)
C10 0.0174(8) 0.0166(8) 0.0177(8) 0.0012(7) 0.0066(7) 0.0003(7)
C11 0.0216(9) 0.0225(9) 0.0163(8) 0.0063(7) 0.0037(7) 0.0017(7)
C12 0.0158(8) 0.0283(10) 0.0171(8) 0.0035(7) 0.0010(6) -0.0041(7)
C13 0.0174(8) 0.0201(9) 0.0199(9) -0.0013(7) 0.0046(7) -0.0057(7)
C14 0.0168(8) 0.0162(8) 0.0136(8) 0.0038(7) 0.0057(6) -0.0005(6)
C15 0.0154(8) 0.0161(8) 0.0171(8) 0.0020(7) 0.0038(6) -0.0025(7)
O1 0.0202(6) 0.0138(6) 0.0185(6) -0.0026(5) 0.0011(5) 0.0000(5)
O2 0.0239(6) 0.0148(6) 0.0265(6) -0.0003(5) 0.0017(5) 0.0053(5)

loop_
_atom_type_symbol
_atom_type_description
_atom_type_scat_dispersion_real
_atom_type_scat_dispersion_imag
_atom_type_scat_source
C C 0.0033 0.0016 'International Tables Vol C Tables 4.2.6.8 and 6.1.1.4'
H H 0 0 'International Tables Vol C Tables 4.2.6.8 and 6.1.1.4'
O O 0.0106 0.006 'International Tables Vol C Tables 4.2.6.8 and 6.1.1.4'

loop_
_geom_angle_atom_site_label_1
_geom_angle_atom_site_label_2
_geom_angle_atom_site_label_3
_geom_angle
C2 C1 C6 120.61(15)
C2 C1 H1 119.7
C6 C1 H1 119.7
C1 C2 C3 120.03(15)
C1 C2 H2 120
C3 C2 H2 120
C4 C3 C2 119.76(15)
C4 C3 H3 120.1
C2 C3 H3 120.1
C3 C4 C5 120.48(15)
C3 C4 H4 119.8
C5 C4 H4 119.8
C4 C5 C6 120.11(15)
C4 C5 H5 119.9
C6 C5 H5 119.9
C1 C6 C5 118.96(14)
C1 C6 C7 121.09(14)
C5 C6 C7 119.94(14)
C8 C7 C15 118.97(14)
C8 C7 C6 123.41(14)
C15 C7 C6 117.56(14)
C7 C8 C9 122.02(15)
C7 C8 H8 119
C9 C8 H8 119
C14 C9 C10 117.94(14)
C14 C9 C8 117.93(14)
C10 C9 C8 124.13(15)
C11 C10 C9 120.29(15)
C11 C10 H10 119.9
C9 C10 H10 119.9
C10 C11 C12 120.22(15)
C10 C11 H11 119.9
C12 C11 H11 119.9
C13 C12 C11 120.71(15)
C13 C12 H12 119.6
C11 C12 H12 119.6
C12 C13 C14 118.25(15)
C12 C13 H13 120.9
C14 C13 H13 120.9
O1 C14 C13 116.88(14)
O1 C14 C9 120.55(14)
C13 C14 C9 122.57(14)
O2 C15 O1 116.41(14)
O2 C15 C7 125.59(15)
O1 C15 C7 117.99(14)
C15 O1 C14 122.53(12)

loop_
_geom_bond_atom_site_label_1
_geom_bond_atom_site_label_2
_geom_bond_distance
C1 C2 1.382(2)
C1 C6 1.395(2)
C1 H1 0.95
C2 C3 1.390(2)
C2 H2 0.95
C3 C4 1.382(2)
C3 H3 0.95
C4 C5 1.387(2)
C4 H4 0.95
C5 C6 1.396(2)
C5 H5 0.95
C6 C7 1.483(2)
C7 C8 1.350(2)
C7 C15 1.468(2)
C8 C9 1.434(2)
C8 H8 0.95
C9 C14 1.392(2)
C9 C10 1.401(2)
C10 C11 1.379(2)
C10 H10 0.95
C11 C12 1.395(2)
C11 H11 0.95
C12 C13 1.382(2)
C12 H12 0.95
C13 C14 1.383(2)
C13 H13 0.95
C14 O1 1.3776(18)
C15 O2 1.2102(19)
C15 O1 1.3709(19)

loop_
_geom_torsion_atom_site_label_1
_geom_torsion_atom_site_label_2
_geom_torsion_atom_site_label_3
_geom_torsion_atom_site_label_4
_geom_torsion
C6 C1 C2 C3 -1.8(2)
C1 C2 C3 C4 1.9(2)
C2 C3 C4 C5 -0.2(2)
C3 C4 C5 C6 -1.6(2)
C2 C1 C6 C5 0.0(2)
C2 C1 C6 C7 179.41(14)
C4 C5 C6 C1 1.6(2)
C4 C5 C6 C7 -177.73(14)
C1 C6 C7 C8 133.05(16)
C5 C6 C7 C8 -47.6(2)
C1 C6 C7 C15 -49.86(19)
C5 C6 C7 C15 129.50(15)
C15 C7 C8 C9 1.5(2)
C6 C7 C8 C9 178.59(14)
C7 C8 C9 C14 -1.3(2)
C7 C8 C9 C10 178.02(14)
C14 C9 C10 C11 -0.6(2)
C8 C9 C10 C11 -179.96(14)
C9 C10 C11 C12 -0.5(2)
C10 C11 C12 C13 0.8(2)
C11 C12 C13 C14 0.0(2)
C12 C13 C14 O1 179.25(13)
C12 C13 C14 C9 -1.2(2)
C10 C9 C14 O1 -178.93(13)
C8 C9 C14 O1 0.4(2)
C10 C9 C14 C13 1.5(2)
C8 C9 C14 C13 -179.15(13)
C8 C7 C15 O2 178.09(15)
C6 C7 C15 O2 0.9(2)
C8 C7 C15 O1 -0.9(2)
C6 C7 C15 O1 -178.17(12)
O2 C15 O1 C14 -179.01(13)
C7 C15 O1 C14 0.1(2)
C13 C14 O1 C15 179.72(13)
C9 C14 O1 C15 0.1(2)

loop_
_cod_related_entry_id
_cod_related_entry_database
_cod_related_entry_code
1 ChemSpider 63565
